data_4314709
loop_
_publ_author_name
'Alexander Rothenberger'
'Hsien-Hau Wang'
'DuckYoung Chung'
'Mercouri G. Kanatzidis'

_publ_contact_author
;
      Prof. M. G. Kanatzidis
      Department of Chemistry
      2145 Sheridan Road
      Northwestern University
      Evanston, IL 60208-3113
      USA
;
_publ_contact_author_email m-kanatzidis@northwestern.edu
_publ_contact_author_fax 'Int + 847-491-5937'
_publ_contact_author_phone 'Int + 847-467-1541'
_publ_section_title
;
 Structural Diversity by Mixing Chalcogen Atoms in the Chalcophosphate
 System K/In/P/Q (Q = S, Se)
;
_journal_name_full 'Inorganic Chemistry'
_journal_page_first 1144
_journal_page_last 1151
_journal_paper_doi 10.1021/ic902105j
_journal_volume 49
_journal_year 2010
_chemical_formula_sum 'In4 K4 P6 S7.87 Se12.13'
_chemical_formula_weight 2011.60
_chemical_name_systematic
; 
 ? 
;
_space_group_IT_number 2
_symmetry_cell_setting triclinic
_symmetry_space_group_name_Hall '-P 1'
_symmetry_space_group_name_H-M 'P -1'
_atom_sites_solution_primary direct
_atom_sites_solution_secondary difmap
_audit_creation_method SHELXL-97
_cell_angle_alpha 105.382(6)
_cell_angle_beta 92.632(6)
_cell_angle_gamma 91.910(7)
_cell_formula_units_Z 2
_cell_length_a 7.7709(6)
_cell_length_b 13.0007(11)
_cell_length_c 18.9382(14)
_cell_measurement_reflns_used 6393
_cell_measurement_temperature 100(2)
_cell_measurement_theta_max 29.90
_cell_measurement_theta_min 3.32
_cell_volume 1840.7(3)
_computing_cell_refinement 'stoe x-area'
_computing_data_collection 'stoe x-area'
_computing_data_reduction 'stoe x-area'
_computing_molecular_graphics 'SHELXTL-97 (Sheldrick, 1997)'
_computing_publication_material 'SHELXTL-97 (Sheldrick, 1997)'
_computing_structure_refinement 'SHELXL-97 (Sheldrick, 1997)'
_computing_structure_solution 'SHELXS-97 (Sheldrick, 1990)'
_diffrn_ambient_temperature 100(2)
_diffrn_detector_area_resol_mean 6.67
_diffrn_measured_fraction_theta_full 0.925
_diffrn_measured_fraction_theta_max 0.925
_diffrn_measurement_device_type 'stoe ipds2'
_diffrn_measurement_method rotation
_diffrn_radiation_monochromator graphite
_diffrn_radiation_source 'fine-focus sealed tube'
_diffrn_radiation_type MoK\a
_diffrn_radiation_wavelength 0.71073
_diffrn_reflns_av_R_equivalents 0.0722
_diffrn_reflns_av_sigmaI/netI 0.1038
_diffrn_reflns_limit_h_max 9
_diffrn_reflns_limit_h_min -9
_diffrn_reflns_limit_k_max 15
_diffrn_reflns_limit_k_min -15
_diffrn_reflns_limit_l_max 22
_diffrn_reflns_limit_l_min -22
_diffrn_reflns_number 11346
_diffrn_reflns_theta_full 25.00
_diffrn_reflns_theta_max 25.00
_diffrn_reflns_theta_min 3.31
_exptl_absorpt_coefficient_mu 15.632
_exptl_absorpt_correction_T_max 0.4539
_exptl_absorpt_correction_T_min 0.3336
_exptl_absorpt_correction_type numerical
_exptl_absorpt_process_details 'stoe x-red32'
_exptl_crystal_colour yellow
_exptl_crystal_density_diffrn 3.629
_exptl_crystal_density_method 'not measured'
_exptl_crystal_description block
_exptl_crystal_F_000 1801
_exptl_crystal_size_max 0.09
_exptl_crystal_size_mid 0.06
_exptl_crystal_size_min 0.06
_refine_diff_density_max 2.331
_refine_diff_density_min -3.016
_refine_diff_density_rms 0.320
_refine_ls_extinction_method none
_refine_ls_goodness_of_fit_ref 1.032
_refine_ls_hydrogen_treatment undef
_refine_ls_matrix_type full
_refine_ls_number_parameters 262
_refine_ls_number_reflns 6005
_refine_ls_number_restraints 0
_refine_ls_restrained_S_all 1.032
_refine_ls_R_factor_all 0.1081
_refine_ls_R_factor_gt 0.0673
_refine_ls_shift/su_max 0.001
_refine_ls_shift/su_mean 0.000
_refine_ls_structure_factor_coef Fsqd
_refine_ls_weighting_details 'calc w=1/[\s^2^(Fo^2^)+(0.0667P)^2^+0.0000P] where P=(Fo^2^+2Fc^2^)/3'
_refine_ls_weighting_scheme calc
_refine_ls_wR_factor_gt 0.1321
_refine_ls_wR_factor_ref 0.1441
_reflns_number_gt 4158
_reflns_number_total 6005
_reflns_threshold_expression >2sigma(I)
_cod_data_source_file ic902105j_si_002_1.cif
_cod_data_source_block 4
_cod_database_code 4314709

loop_
_symmetry_equiv_pos_as_xyz
'x, y, z'
'-x, -y, -z'

loop_
_atom_site_label
_atom_site_type_symbol
_atom_site_fract_x
_atom_site_fract_y
_atom_site_fract_z
_atom_site_U_iso_or_equiv
_atom_site_adp_type
_atom_site_occupancy
_atom_site_symmetry_multiplicity
_atom_site_calc_flag
_atom_site_refinement_flags
_atom_site_disorder_assembly
_atom_site_disorder_group
In1 In 0.29278(16) 0.76811(9) 0.46480(7) 0.0128(3) Uani 1 1 d . . .
In2 In 0.24517(16) 0.95838(9) 0.65220(7) 0.0127(3) Uani 1 1 d . . .
In3 In 0.16687(16) 1.22614(9) 0.97717(7) 0.0133(3) Uani 1 1 d . . .
In4 In 0.15290(17) 1.43307(9) 1.15949(7) 0.0170(3) Uani 1 1 d . . .
Se1 Se 0.2147(3) 0.9047(2) 0.39493(18) 0.0124(6) Uiso 0.78 1 d P A 1
S1 S 0.182(4) 0.893(2) 0.3901(17) 0.0124(6) Uiso 0.22 1 d P A 2
Se2 Se 0.2788(9) 1.0991(6) 0.5707(4) 0.0098(8) Uiso 0.40 1 d P A 1
S2 S 0.2965(16) 1.0906(10) 0.5742(7) 0.0098(8) Uiso 0.60 1 d P A 2
Se3 Se 0.0396(9) 1.1509(5) 0.4332(3) 0.0151(8) Uiso 0.53 1 d P . 1
S3 S 0.033(3) 1.1569(15) 0.4255(10) 0.0151(8) Uiso 0.47 1 d P . 2
Se4 Se 0.5408(9) 0.6599(6) 0.3900(4) 0.0143(9) Uiso 0.37 1 d P . 1
S4 S 0.5201(14) 0.6691(9) 0.3842(6) 0.0143(9) Uiso 0.63 1 d P . 2
Se5 Se 0.2396(3) 0.63322(17) 0.23249(12) 0.0286(5) Uiso 1 1 d . . .
Se6 Se 0.5057(7) 0.4328(4) 0.2443(3) 0.0293(10) Uiso 0.55 1 d P A 1
S6 S 0.530(2) 0.4239(13) 0.2563(9) 0.0293(10) Uiso 0.45 1 d P A 2
Se7 Se 0.0393(3) 0.6257(2) 0.42674(14) 0.0134(6) Uiso 0.75 1 d P . 1
S7 S 0.060(3) 0.6157(15) 0.4445(12) 0.0134(6) Uiso 0.25 1 d P . 2
Se8 Se 0.3043(18) 0.4073(11) 0.4324(8) 0.0213(13) Uiso 0.19 1 d P . 1
S8 S 0.2789(10) 0.3983(6) 0.4194(4) 0.0213(13) Uiso 0.81 1 d P . 2
Se9 Se 0.0146(6) 0.3860(4) 0.2832(3) 0.0107(8) Uiso 0.39 1 d P . 1
S9 S -0.0091(10) 0.4092(6) 0.2753(4) 0.0107(8) Uiso 0.61 1 d P . 2
Se10 Se 0.0320(4) 1.0667(2) 0.75164(18) 0.0173(7) Uiso 0.75 1 d P A 1
S10 S 0.021(3) 1.0916(19) 0.7512(13) 0.0173(7) Uiso 0.25 1 d P A 2
Se11 Se 0.2359(7) 0.8408(4) 0.7729(3) 0.0157(9) Uiso 0.40 1 d P A 1
S11 S 0.2016(12) 0.8493(7) 0.7649(5) 0.0157(9) Uiso 0.60 1 d P A 2
Se12 Se 0.0889(6) 1.0241(4) 0.9280(3) 0.0145(8) Uiso 0.52 1 d P A 1
S12 S 0.1100(17) 1.0116(10) 0.9348(7) 0.0145(8) Uiso 0.48 1 d P A 2
Se13 Se 0.5968(16) 1.0110(10) 0.8996(8) 0.0176(10) Uiso 0.26 1 d P . 1
S13 S 0.6214(14) 1.0152(9) 0.8949(7) 0.0176(10) Uiso 0.74 1 d P . 2
Se14 Se 0.5262(4) 1.0776(3) 0.73238(19) 0.0121(7) Uiso 0.67 1 d P . 1
S14 S 0.502(2) 1.0920(14) 0.7268(10) 0.0121(7) Uiso 0.33 1 d P . 2
Se15 Se 0.4116(3) 1.25561(18) 0.89749(12) 0.0092(5) Uiso 0.79 1 d P . 1
S15 S 0.391(3) 1.2617(17) 0.8793(13) 0.0092(5) Uiso 0.21 1 d P . 2
Se16 Se -0.1120(3) 1.2944(2) 0.92775(13) 0.0124(5) Uiso 0.83 1 d P . 1
S16 S -0.084(4) 1.300(2) 0.9121(18) 0.0124(5) Uiso 0.17 1 d P A 2
Se17 Se -0.1771(4) 1.4579(3) 1.1111(2) 0.0138(7) Uiso 0.68 1 d P . 1
S17 S -0.145(2) 1.4517(16) 1.1154(12) 0.0138(7) Uiso 0.32 1 d P . 2
Se18 Se -0.3299(12) 1.5339(8) 0.9537(5) 0.0119(10) Uiso 0.27 1 d P . 1
S18 S -0.3032(11) 1.5328(7) 0.9613(5) 0.0119(10) Uiso 0.73 1 d P . 2
Se19 Se 0.4368(2) 0.80746(13) 0.58974(10) 0.0147(4) Uiso 1 1 d . . .
Se20 Se 0.1774(7) 1.2317(3) 1.1103(3) 0.0135(12) Uiso 0.50 1 d P . 1
Se2' Se 0.2281(7) 1.2381(3) 1.1108(2) 0.0095(11) Uiso 0.50 1 d P . 2
K1 K 0.3533(6) 0.8162(3) 0.9402(3) 0.0290(11) Uani 1 1 d . . .
K2 K 0.7112(6) 0.4377(3) 0.4117(3) 0.0238(9) Uani 1 1 d . . .
K3 K -0.2576(6) 0.8404(4) 0.7305(2) 0.0270(10) Uani 1 1 d . . .
K4 K 0.1960(7) 1.3082(4) 0.7382(3) 0.0377(12) Uani 1 1 d . . .
P1 P 0.1186(6) 1.0320(3) 0.4802(2) 0.0098(9) Uani 1 1 d . . .
P2 P 0.3745(6) 0.5554(3) 0.3060(2) 0.0140(10) Uani 1 1 d . . .
P3 P 0.1758(6) 0.4882(3) 0.3638(3) 0.0140(10) Uani 1 1 d . . .
P4 P 0.1889(6) 1.0021(3) 0.8242(2) 0.0147(10) Uani 1 1 d . . .
P5 P 0.4485(6) 1.0863(3) 0.8405(3) 0.0121(9) Uani 1 1 d . . .
P6 P -0.1247(6) 1.4548(3) 1.0005(2) 0.0124(9) Uani 1 1 d . . .

loop_
_atom_site_aniso_label
_atom_site_aniso_U_11
_atom_site_aniso_U_22
_atom_site_aniso_U_33
_atom_site_aniso_U_23
_atom_site_aniso_U_13
_atom_site_aniso_U_12
In1 0.0210(7) 0.0054(5) 0.0093(6) -0.0025(4) -0.0015(5) -0.0005(4)
In2 0.0153(6) 0.0089(6) 0.0100(6) -0.0042(4) -0.0003(5) 0.0012(4)
In3 0.0151(6) 0.0127(6) 0.0096(6) -0.0016(5) 0.0014(5) 0.0021(5)
In4 0.0263(7) 0.0074(6) 0.0129(6) -0.0046(5) 0.0002(6) 0.0005(5)
K1 0.038(3) 0.024(2) 0.026(2) 0.0080(19) 0.000(2) -0.0014(19)
K2 0.021(2) 0.022(2) 0.028(2) 0.0069(18) 0.0015(19) -0.0039(16)
K3 0.031(2) 0.030(2) 0.019(2) 0.0062(18) -0.004(2) 0.0018(18)
K4 0.047(3) 0.029(2) 0.041(3) 0.014(2) 0.020(3) 0.008(2)
P1 0.012(2) 0.008(2) 0.008(2) -0.0010(16) 0.0025(19) -0.0018(15)
P2 0.019(2) 0.014(2) 0.007(2) -0.0017(17) 0.002(2) -0.0029(17)
P3 0.013(2) 0.008(2) 0.018(2) -0.0015(18) 0.006(2) -0.0051(16)
P4 0.019(2) 0.015(2) 0.007(2) -0.0020(17) -0.001(2) -0.0098(18)
P5 0.011(2) 0.008(2) 0.016(2) 0.0005(17) 0.000(2) -0.0024(16)
P6 0.015(2) 0.009(2) 0.011(2) -0.0003(17) 0.0010(19) -0.0026(16)

loop_
_atom_type_symbol
_atom_type_description
_atom_type_scat_dispersion_real
_atom_type_scat_dispersion_imag
_atom_type_scat_source
P P 0.1023 0.0942 'International Tables Vol C Tables 4.2.6.8 and 6.1.1.4'
S S 0.1246 0.1234 'International Tables Vol C Tables 4.2.6.8 and 6.1.1.4'
K K 0.2009 0.2494 'International Tables Vol C Tables 4.2.6.8 and 6.1.1.4'
Se Se -0.0929 2.2259 'International Tables Vol C Tables 4.2.6.8 and 6.1.1.4'
In In -0.7276 1.3100 'International Tables Vol C Tables 4.2.6.8 and 6.1.1.4'

loop_
_geom_angle_atom_site_label_1
_geom_angle_atom_site_label_2
_geom_angle_atom_site_label_3
_geom_angle
_geom_angle_site_symmetry_1
_geom_angle_site_symmetry_3
_geom_angle_publ_flag
Se19 In1 S4 102.5(2) . . ?
Se19 In1 Se1 126.28(9) . . ?
S4 In1 Se1 100.1(3) . . ?
Se19 In1 S1 131.0(6) . . ?
S4 In1 S1 102.0(7) . . ?
Se1 In1 S1 6.5(6) . . ?
Se19 In1 S7 111.3(5) . . ?
S4 In1 S7 99.2(5) . . ?
Se1 In1 S7 112.2(5) . . ?
S1 In1 S7 105.7(8) . . ?
Se19 In1 Se7 120.14(8) . . ?
S4 In1 Se7 99.1(3) . . ?
Se1 In1 Se7 103.15(8) . . ?
S1 In1 Se7 96.7(6) . . ?
S7 In1 Se7 9.3(5) . . ?
Se19 In1 Se4 98.30(16) . . ?
S4 In1 Se4 4.7(4) . . ?
Se1 In1 Se4 104.37(18) . . ?
S1 In1 Se4 106.5(7) . . ?
S7 In1 Se4 99.1(5) . . ?
Se7 In1 Se4 99.80(18) . . ?
Se19 In1 K2 56.55(7) . 2_666 ?
S4 In1 K2 92.8(3) . 2_666 ?
Se1 In1 K2 165.19(11) . 2_666 ?
S1 In1 K2 159.9(7) . 2_666 ?
S7 In1 K2 58.0(5) . 2_666 ?
Se7 In1 K2 67.34(8) . 2_666 ?
Se4 In1 K2 88.81(17) . 2_666 ?
Se19 In2 S2 100.4(3) . . ?
Se19 In2 S14 96.4(4) . . ?
S2 In2 S14 75.8(5) . . ?
Se19 In2 Se2 102.98(18) . . ?
S2 In2 Se2 3.4(4) . . ?
S14 In2 Se2 77.8(4) . . ?
Se19 In2 Se10 157.94(9) . . ?
S2 In2 Se10 101.6(3) . . ?
S14 In2 Se10 87.3(4) . . ?
Se2 In2 Se10 99.06(18) . . ?
Se19 In2 S3 88.8(4) . 2_576 ?
S2 In2 S3 99.5(5) . 2_576 ?
S14 In2 S3 173.4(5) . 2_576 ?
Se2 In2 S3 97.2(4) . 2_576 ?
Se10 In2 S3 89.3(5) . 2_576 ?
Se19 In2 Se14 91.82(9) . . ?
S2 In2 Se14 80.5(3) . . ?
S14 In2 Se14 6.1(4) . . ?
Se2 In2 Se14 82.73(17) . . ?
Se10 In2 Se14 90.06(10) . . ?
S3 In2 Se14 179.3(5) 2_576 . ?
Se19 In2 Se3 89.74(16) . 2_576 ?
S2 In2 Se3 95.8(3) . 2_576 ?
S14 In2 Se3 170.3(4) . 2_576 ?
Se2 In2 Se3 93.5(2) . 2_576 ?
Se10 In2 Se3 89.80(17) . 2_576 ?
S3 In2 Se3 3.7(5) 2_576 2_576 ?
Se14 In2 Se3 176.20(14) . 2_576 ?
Se19 In2 S11 87.6(2) . . ?
S2 In2 S11 168.1(3) . . ?
S14 In2 S11 94.7(4) . . ?
Se2 In2 S11 167.5(3) . . ?
Se10 In2 S11 70.4(2) . . ?
S3 In2 S11 89.4(4) 2_576 . ?
Se14 In2 S11 90.5(2) . . ?
Se3 In2 S11 93.0(2) 2_576 . ?
Se19 In2 S10 163.8(5) . . ?
S2 In2 S10 95.7(6) . . ?
S14 In2 S10 85.6(6) . . ?
Se2 In2 S10 93.2(5) . . ?
Se10 In2 S10 5.9(5) . . ?
S3 In2 S10 90.4(6) 2_576 . ?
Se14 In2 S10 88.9(5) . . ?
Se3 In2 S10 90.6(5) 2_576 . ?
S11 In2 S10 76.1(5) . . ?
Se19 In2 Se11 84.12(12) . . ?
S2 In2 Se11 166.4(3) . . ?
S14 In2 Se11 91.0(4) . . ?
Se2 In2 Se11 167.3(2) . . ?
Se10 In2 Se11 74.06(12) . . ?
S3 In2 Se11 93.4(4) 2_576 . ?
Se14 In2 Se11 86.55(12) . . ?
Se3 In2 Se11 97.05(16) 2_576 . ?
S11 In2 Se11 5.4(2) . . ?
S10 In2 Se11 79.7(5) . . ?
Se20 In3 Se2' 9.11(13) . . ?
Se20 In3 Se15 129.42(15) . . ?
Se2' In3 Se15 120.31(14) . . ?
Se20 In3 Se12 96.49(15) . . ?
Se2' In3 Se12 99.87(14) . . ?
Se15 In3 Se12 103.08(13) . . ?
Se20 In3 Se16 115.46(14) . . ?
Se2' In3 Se16 122.91(13) . . ?
Se15 In3 Se16 107.65(8) . . ?
Se12 In3 Se16 97.45(11) . . ?
Se20 In3 S16 123.4(8) . . ?
Se2' In3 S16 130.4(8) . . ?
Se15 In3 S16 98.9(8) . . ?
Se12 In3 S16 99.3(7) . . ?
Se16 In3 S16 8.7(8) . . ?
Se20 In3 S12 92.7(3) . . ?
Se2' In3 S12 95.5(3) . . ?
Se15 In3 S12 102.6(3) . . ?
Se12 In3 S12 5.6(3) . . ?
Se16 In3 S12 102.8(3) . . ?
S16 In3 S12 104.8(7) . . ?
Se20 In3 S15 137.1(5) . . ?
Se2' In3 S15 128.0(5) . . ?
Se15 In3 S15 8.1(5) . . ?
Se12 In3 S15 102.7(5) . . ?
Se16 In3 S15 99.8(5) . . ?
S16 In3 S15 91.1(10) . . ?
S12 In3 S15 103.0(6) . . ?
Se20 In3 K1 66.33(15) . 2_677 ?
Se2' In3 K1 57.83(14) . 2_677 ?
Se15 In3 K1 66.07(9) . 2_677 ?
Se12 In3 K1 94.33(11) . 2_677 ?
Se16 In3 K1 167.73(9) . 2_677 ?
S16 In3 K1 161.8(8) . 2_677 ?
S12 In3 K1 89.1(3) . 2_677 ?
S15 In3 K1 74.1(5) . 2_677 ?
S17 In4 Se20 100.2(5) . . ?
S17 In4 Se2' 108.3(5) . . ?
Se20 In4 Se2' 8.96(13) . . ?
S17 In4 Se5 100.8(5) . 1_566 ?
Se20 In4 Se5 158.86(13) . 1_566 ?
Se2' In4 Se5 150.84(13) . 1_566 ?
S17 In4 S9 81.5(5) . 1_566 ?
Se20 In4 S9 91.7(2) . 1_566 ?
Se2' In4 S9 96.6(2) . 1_566 ?
Se5 In4 S9 89.15(18) 1_566 1_566 ?
S17 In4 Se18 100.4(5) . 2_587 ?
Se20 In4 Se18 90.4(2) . 2_587 ?
Se2' In4 Se18 85.2(2) . 2_587 ?
Se5 In4 Se18 88.0(2) 1_566 2_587 ?
S9 In4 Se18 176.8(3) 1_566 2_587 ?
S17 In4 Se17 1.1(5) . . ?
Se20 In4 Se17 101.26(15) . . ?
Se2' In4 Se17 109.33(14) . . ?
Se5 In4 Se17 99.77(10) 1_566 . ?
S9 In4 Se17 81.77(19) 1_566 . ?
Se18 In4 Se17 100.1(2) 2_587 . ?
S17 In4 S18 95.2(5) . 2_587 ?
Se20 In4 S18 91.0(2) . 2_587 ?
Se2' In4 S18 86.4(2) . 2_587 ?
Se5 In4 S18 89.4(2) 1_566 2_587 ?
S9 In4 S18 176.1(2) 1_566 2_587 ?
Se18 In4 S18 5.2(3) 2_587 2_587 ?
Se17 In4 S18 94.92(19) . 2_587 ?
S17 In4 Se9 87.8(5) . 1_566 ?
Se20 In4 Se9 85.75(15) . 1_566 ?
Se2' In4 Se9 89.98(15) . 1_566 ?
Se5 In4 Se9 92.81(11) 1_566 1_566 ?
S9 In4 Se9 7.99(19) 1_566 1_566 ?
Se18 In4 Se9 171.5(2) 2_587 1_566 ?
Se17 In4 Se9 88.14(13) . 1_566 ?
S18 In4 Se9 175.9(2) 2_587 1_566 ?
P1 Se1 In1 102.03(17) . . ?
P1 S1 In1 100.1(11) . . ?
P1 Se2 In2 102.7(3) . . ?
P1 Se2 K4 129.7(3) . . ?
In2 Se2 K4 86.6(2) . . ?
P1 S2 In2 103.6(5) . . ?
P1 S2 K4 123.1(5) . . ?
In2 S2 K4 87.3(4) . . ?
P1 Se3 In2 98.8(3) . 2_576 ?
P1 Se3 K3 114.3(3) . 2_576 ?
In2 Se3 K3 90.66(18) 2_576 2_576 ?
P1 S3 In2 96.5(7) . 2_576 ?
P1 S3 K3 113.5(8) . 2_576 ?
In2 S3 K3 94.4(5) 2_576 2_576 ?
P2 Se4 In1 96.6(3) . . ?
P2 Se4 K2 85.6(3) . . ?
In1 Se4 K2 127.5(3) . . ?
P2 Se4 K4 89.4(3) . 2_676 ?
In1 Se4 K4 136.6(3) . 2_676 ?
K2 Se4 K4 95.7(2) . 2_676 ?
P2 S4 In1 102.6(5) . . ?
P2 S4 K4 91.2(4) . 2_676 ?
In1 S4 K4 143.4(4) . 2_676 ?
P2 S4 K2 81.3(3) . . ?
In1 S4 K2 123.4(4) . . ?
K4 S4 K2 91.9(3) 2_676 . ?
P2 Se5 In4 82.35(13) . 1_544 ?
P2 Se5 K4 118.18(18) . 2_576 ?
In4 Se5 K4 91.72(11) 1_544 2_576 ?
P2 Se6 K2 83.5(2) . . ?
P2 S6 K2 89.8(5) . . ?
P3 Se7 In1 100.34(15) . . ?
P3 Se7 K2 83.09(16) . 1_455 ?
In1 Se7 K2 168.84(12) . 1_455 ?
P3 Se7 K2 81.97(15) . 2_666 ?
In1 Se7 K2 73.98(8) . 2_666 ?
K2 Se7 K2 96.16(10) 1_455 2_666 ?
P3 Se7 K4 97.12(16) . 2_576 ?
In1 Se7 K4 104.44(11) . 2_576 ?
K2 Se7 K4 85.53(12) 1_455 2_576 ?
K2 Se7 K4 177.96(14) 2_666 2_576 ?
P3 S7 In1 101.6(8) . . ?
P3 S7 K2 92.8(7) . 2_666 ?
In1 S7 K2 82.3(5) . 2_666 ?
P3 S7 K2 83.2(6) . 1_455 ?
In1 S7 K2 171.9(8) . 1_455 ?
K2 S7 K2 104.2(6) 2_666 1_455 ?
P3 Se8 K2 103.4(5) . 2_666 ?
P3 Se8 K2 106.3(6) . . ?
K2 Se8 K2 98.5(4) 2_666 . ?
P3 Se8 K3 86.6(4) . 2_566 ?
K2 Se8 K3 162.7(5) 2_666 2_566 ?
K2 Se8 K3 92.0(4) . 2_566 ?
P3 S8 K2 100.3(3) . 2_666 ?
P3 S8 K2 105.0(4) . . ?
K2 S8 K2 91.0(2) 2_666 . ?
P3 S8 K3 95.6(3) . 2_566 ?
K2 S8 K3 161.9(3) 2_666 2_566 ?
K2 S8 K3 93.2(2) . 2_566 ?
P3 Se9 In4 98.4(2) . 1_544 ?
P3 Se9 K2 84.9(2) . 1_455 ?
In4 Se9 K2 147.61(17) 1_544 1_455 ?
P3 Se9 K3 95.8(2) . 2_566 ?
In4 Se9 K3 93.88(16) 1_544 2_566 ?
K2 Se9 K3 117.96(17) 1_455 2_566 ?
P3 S9 In4 101.0(3) . 1_544 ?
P3 S9 K2 84.0(3) . 1_455 ?
In4 S9 K2 162.6(3) 1_544 1_455 ?
P4 Se10 In2 81.95(16) . . ?
P4 Se10 K4 112.33(18) . . ?
In2 Se10 K4 92.12(13) . . ?
P4 Se10 K3 87.14(16) . . ?
In2 Se10 K3 93.30(11) . . ?
K4 Se10 K3 160.35(14) . . ?
P4 S10 In2 74.1(7) . . ?
P4 S10 K4 114.0(8) . . ?
In2 S10 K4 94.4(7) . . ?
P4 S10 K3 79.0(6) . . ?
In2 S10 K3 86.2(6) . . ?
K4 S10 K3 166.6(8) . . ?
P4 Se11 In2 73.9(2) . . ?
P4 Se11 K1 87.3(2) . . ?
In2 Se11 K1 152.1(2) . . ?
P4 Se11 K3 79.6(2) . . ?
In2 Se11 K3 81.93(13) . . ?
K1 Se11 K3 115.3(2) . . ?
P4 S11 In2 79.6(3) . . ?
P4 S11 K3 88.5(3) . . ?
In2 S11 K3 89.8(2) . . ?
P4 S11 K1 82.0(3) . . ?
In2 S11 K1 147.4(3) . . ?
K3 S11 K1 116.4(3) . . ?
P4 Se12 In3 97.5(2) . . ?
P4 Se12 K1 83.8(2) . . ?
In3 Se12 K1 126.30(17) . . ?
P4 S12 In3 92.1(5) . . ?
P4 S12 K1 89.3(5) . . ?
In3 S12 K1 132.5(5) . . ?
P5 Se13 K1 103.3(5) . 2_677 ?
P5 Se13 K1 108.8(5) . . ?
K1 Se13 K1 100.9(4) 2_677 . ?
P5 Se13 K3 89.6(5) . 1_655 ?
K1 Se13 K3 155.0(4) 2_677 1_655 ?
K1 Se13 K3 94.9(3) . 1_655 ?
P5 S13 K1 101.3(5) . 2_677 ?
P5 S13 K3 92.3(4) . 1_655 ?
K1 S13 K3 161.1(4) 2_677 1_655 ?
P5 S13 K1 101.8(4) . . ?
K1 S13 K1 96.3(3) 2_677 . ?
K3 S13 K1 93.6(3) 1_655 . ?
P5 Se14 In2 99.11(17) . . ?
P5 Se14 K3 89.94(16) . 1_655 ?
In2 Se14 K3 90.68(11) . 1_655 ?
P5 S14 In2 99.4(7) . . ?
P5 S14 K4 90.6(6) . . ?
In2 S14 K4 86.4(4) . . ?
P5 Se15 In3 98.22(16) . . ?
P5 Se15 K4 93.33(15) . . ?
In3 Se15 K4 104.58(11) . . ?
P5 Se15 K1 83.39(14) . 2_677 ?
In3 Se15 K1 76.41(10) . 2_677 ?
K4 Se15 K1 176.69(13) . 2_677 ?
P5 S15 In3 92.6(8) . . ?
P5 S15 K4 103.6(8) . . ?
In3 S15 K4 112.2(8) . . ?
P6 Se16 In3 102.79(15) . . ?
P6 Se16 K1 89.78(17) . 2_577 ?
In3 Se16 K1 87.77(9) . 2_577 ?
P6 S16 In3 99.5(11) . . ?
P6 Se17 In4 97.79(18) . . ?
P6 Se17 K4 126.3(2) . 2_587 ?
In4 Se17 K4 89.01(13) . 2_587 ?
P6 Se17 K1 93.21(18) . 2_577 ?
In4 Se17 K1 101.59(12) . 2_577 ?
K4 Se17 K1 137.53(17) 2_587 2_577 ?
P6 S17 In4 104.9(8) . . ?
P6 S17 K4 122.3(7) . 2_587 ?
In4 S17 K4 92.6(6) . 2_587 ?
P6 S17 K1 91.7(6) . 2_577 ?
In4 S17 K1 107.1(6) . 2_577 ?
K4 S17 K1 135.1(6) 2_587 2_577 ?
P6 Se18 In4 96.8(4) . 2_587 ?
P6 S18 In4 101.8(4) . 2_587 ?
In1 Se19 In2 97.17(7) . . ?
In1 Se19 K2 85.10(9) . 2_666 ?
In2 Se19 K2 114.65(11) . 2_666 ?
In1 Se19 K3 162.39(12) . 1_655 ?
In2 Se19 K3 97.50(10) . 1_655 ?
K2 Se19 K3 97.54(11) 2_666 1_655 ?
In3 Se20 In4 96.90(15) . . ?
In3 Se20 K3 160.50(19) . 2_577 ?
In4 Se20 K3 101.14(16) . 2_577 ?
In3 Se20 K1 77.07(15) . 2_677 ?
In4 Se20 K1 107.13(18) . 2_677 ?
K3 Se20 K1 90.51(15) 2_577 2_677 ?
In3 Se2' In4 96.42(13) . . ?
In3 Se2' K3 159.06(18) . 2_577 ?
In4 Se2' K3 101.16(16) . 2_577 ?
In3 Se2' K1 84.38(16) . 2_677 ?
In4 Se2' K1 118.30(18) . 2_677 ?
K3 Se2' K1 97.05(15) 2_577 2_677 ?
S12 K1 Se13 73.2(3) . 2_677 ?
S12 K1 S13 72.4(3) . 2_677 ?
Se13 K1 S13 3.9(4) 2_677 2_677 ?
S12 K1 Se11 63.6(3) . . ?
Se13 K1 Se11 132.4(3) 2_677 . ?
S13 K1 Se11 133.2(3) 2_677 . ?
S12 K1 Se13 71.6(3) . . ?
Se13 K1 Se13 79.1(4) 2_677 . ?
S13 K1 Se13 82.5(3) 2_677 . ?
Se11 K1 Se13 69.3(3) . . ?
S12 K1 Se2' 132.5(3) . 2_677 ?
Se13 K1 Se2' 104.2(3) 2_677 2_677 ?
S13 K1 Se2' 107.6(2) 2_677 2_677 ?
Se11 K1 Se2' 91.31(17) . 2_677 ?
Se13 K1 Se2' 61.6(2) . 2_677 ?
S12 K1 Se12 1.9(3) . . ?
Se13 K1 Se12 75.0(3) 2_677 . ?
S13 K1 Se12 74.3(2) 2_677 . ?
Se11 K1 Se12 61.75(14) . . ?
Se13 K1 Se12 71.3(3) . . ?
Se2' K1 Se12 131.86(18) 2_677 . ?
S12 K1 S13 73.5(3) . . ?
Se13 K1 S13 80.2(3) 2_677 . ?
S13 K1 S13 83.7(3) 2_677 . ?
Se11 K1 S13 69.4(2) . . ?
Se13 K1 S13 2.0(4) . . ?
Se2' K1 S13 59.7(2) 2_677 . ?
Se12 K1 S13 73.2(2) . . ?
S12 K1 S11 60.6(3) . . ?
Se13 K1 S11 130.4(3) 2_677 . ?
S13 K1 S11 130.9(3) 2_677 . ?
Se11 K1 S11 3.6(2) . . ?
Se13 K1 S11 70.6(3) . . ?
Se2' K1 S11 94.9(2) 2_677 . ?
Se12 K1 S11 58.67(18) . . ?
S13 K1 S11 70.9(3) . . ?
S12 K1 Se17 120.7(3) . 2_577 ?
Se13 K1 Se17 130.4(3) 2_677 2_577 ?
S13 K1 Se17 127.3(2) 2_677 2_577 ?
Se11 K1 Se17 90.29(15) . 2_577 ?
Se13 K1 Se17 149.2(3) . 2_577 ?
Se2' K1 Se17 97.52(14) 2_677 2_577 ?
Se12 K1 Se17 119.89(16) . 2_577 ?
S13 K1 Se17 147.7(3) . 2_577 ?
S11 K1 Se17 90.45(19) . 2_577 ?
S12 K1 S17 116.3(4) . 2_577 ?
Se13 K1 S17 130.9(4) 2_677 2_577 ?
S13 K1 S17 127.6(4) 2_677 2_577 ?
Se11 K1 S17 87.7(4) . 2_577 ?
Se13 K1 S17 149.8(4) . 2_577 ?
Se2' K1 S17 101.1(3) 2_677 2_577 ?
Se12 K1 S17 115.5(3) . 2_577 ?
S13 K1 S17 148.4(4) . 2_577 ?
S11 K1 S17 87.6(4) . 2_577 ?
Se17 K1 S17 4.4(3) 2_577 2_577 ?
S12 K1 Se16 98.6(3) . 2_577 ?
Se13 K1 Se16 72.5(3) 2_677 2_577 ?
S13 K1 Se16 69.0(2) 2_677 2_577 ?
Se11 K1 Se16 131.29(17) . 2_577 ?
Se13 K1 Se16 151.5(3) . 2_577 ?
Se2' K1 Se16 126.54(14) 2_677 2_577 ?
Se12 K1 Se16 99.69(16) . 2_577 ?
S13 K1 Se16 152.7(3) . 2_577 ?
S11 K1 Se16 128.7(2) . 2_577 ?
Se17 K1 Se16 58.84(10) 2_577 2_577 ?
S17 K1 Se16 58.7(4) 2_577 2_577 ?
Se8 K2 S6 134.5(4) 2_666 . ?
Se8 K2 Se8 81.5(4) 2_666 . ?
S6 K2 Se8 75.0(4) . . ?
Se8 K2 Se4 73.2(3) 2_666 . ?
S6 K2 Se4 63.4(3) . . ?
Se8 K2 Se4 75.0(3) . . ?
Se8 K2 S8 3.6(4) 2_666 2_666 ?
S6 K2 S8 137.4(4) . 2_666 ?
Se8 K2 S8 84.8(3) . 2_666 ?
Se4 K2 S8 75.4(2) . 2_666 ?
Se8 K2 Se19 110.4(3) 2_666 2_666 ?
S6 K2 Se19 92.9(3) . 2_666 ?
Se8 K2 Se19 63.1(3) . 2_666 ?
Se4 K2 Se19 136.28(19) . 2_666 ?
S8 K2 Se19 111.0(2) 2_666 2_666 ?
Se8 K2 S8 85.6(3) 2_666 . ?
S6 K2 S8 70.9(3) . . ?
Se8 K2 S8 4.4(3) . . ?
Se4 K2 S8 74.7(2) . . ?
S8 K2 S8 89.0(2) 2_666 . ?
Se19 K2 S8 62.53(16) 2_666 . ?
Se8 K2 S9 134.4(3) 2_666 1_655 ?
S6 K2 S9 66.4(3) . 1_655 ?
Se8 K2 S9 139.8(3) . 1_655 ?
Se4 K2 S9 96.5(2) . 1_655 ?
S8 K2 S9 131.8(2) 2_666 1_655 ?
Se19 K2 S9 107.12(18) 2_666 1_655 ?
S8 K2 S9 135.5(2) . 1_655 ?
Se8 K2 Se9 134.7(3) 2_666 1_655 ?
S6 K2 Se9 71.3(3) . 1_655 ?
Se8 K2 Se9 142.6(3) . 1_655 ?
Se4 K2 Se9 103.4(2) . 1_655 ?
S8 K2 Se9 131.7(2) 2_666 1_655 ?
Se19 K2 Se9 102.45(15) 2_666 1_655 ?
S8 K2 Se9 138.2(2) . 1_655 ?
S9 K2 Se9 6.96(14) 1_655 1_655 ?
Se8 K2 S7 60.9(4) 2_666 2_666 ?
S6 K2 S7 164.3(5) . 2_666 ?
Se8 K2 S7 109.0(5) . 2_666 ?
Se4 K2 S7 132.1(4) . 2_666 ?
S8 K2 S7 58.1(4) 2_666 2_666 ?
Se19 K2 S7 76.3(3) 2_666 2_666 ?
S8 K2 S7 112.5(4) . 2_666 ?
S9 K2 S7 105.5(4) 1_655 2_666 ?
Se9 K2 S7 99.5(4) 1_655 2_666 ?
Se8 K2 Se7 74.3(3) 2_666 1_655 ?
S6 K2 Se7 103.1(3) . 1_655 ?
Se8 K2 Se7 143.3(3) . 1_655 ?
Se4 K2 Se7 71.89(16) . 1_655 ?
S8 K2 Se7 72.02(17) 2_666 1_655 ?
Se19 K2 Se7 151.83(15) 2_666 1_655 ?
S8 K2 Se7 144.7(2) . 1_655 ?
S9 K2 Se7 60.53(16) 1_655 1_655 ?
Se9 K2 Se7 62.40(12) 1_655 1_655 ?
S7 K2 Se7 82.8(3) 2_666 1_655 ?
Se8 K2 S7 70.9(5) 2_666 1_655 ?
S6 K2 S7 110.0(5) . 1_655 ?
Se8 K2 S7 145.3(4) . 1_655 ?
Se4 K2 S7 77.2(4) . 1_655 ?
S8 K2 S7 68.4(4) 2_666 1_655 ?
Se19 K2 S7 146.4(4) 2_666 1_655 ?
S8 K2 S7 147.6(4) . 1_655 ?
S9 K2 S7 63.5(4) 1_655 1_655 ?
Se9 K2 S7 64.5(4) 1_655 1_655 ?
S7 K2 S7 75.8(6) 2_666 1_655 ?
Se7 K2 S7 7.0(4) 1_655 1_655 ?
Se19 K3 Se2' 134.67(18) 1_455 2_577 ?
Se19 K3 Se20 141.02(18) 1_455 2_577 ?
Se2' K3 Se20 6.68(9) 2_577 2_577 ?
Se19 K3 S3 73.9(3) 1_455 2_576 ?
Se2' K3 S3 142.3(4) 2_577 2_576 ?
Se20 K3 S3 136.5(4) 2_577 2_576 ?
Se19 K3 Se9 112.82(15) 1_455 2_566 ?
Se2' K3 Se9 66.60(13) 2_577 2_566 ?
Se20 K3 Se9 63.74(13) 2_577 2_566 ?
S3 K3 Se9 80.2(3) 2_576 2_566 ?
Se19 K3 S13 112.9(2) 1_455 1_455 ?
Se2' K3 S13 60.7(2) 2_577 1_455 ?
Se20 K3 S13 62.4(2) 2_577 1_455 ?
S3 K3 S13 140.4(4) 2_576 1_455 ?
Se9 K3 S13 125.6(2) 2_566 1_455 ?
Se19 K3 Se14 66.85(9) 1_455 1_455 ?
Se2' K3 Se14 118.07(17) 2_577 1_455 ?
Se20 K3 Se14 120.48(17) 2_577 1_455 ?
S3 K3 Se14 94.3(3) 2_576 1_455 ?
Se9 K3 Se14 174.2(2) 2_566 1_455 ?
S13 K3 Se14 58.2(2) 1_455 1_455 ?
Se19 K3 Se10 114.04(13) 1_455 . ?
Se2' K3 Se10 108.03(14) 2_577 . ?
Se20 K3 Se10 102.84(14) 2_577 . ?
S3 K3 Se10 65.2(3) 2_576 . ?
Se9 K3 Se10 108.49(15) 2_566 . ?
S13 K3 Se10 77.3(2) 1_455 . ?
Se14 K3 Se10 67.22(11) 1_455 . ?
Se19 K3 S11 141.0(2) 1_455 . ?
Se2' K3 S11 78.9(2) 2_577 . ?
Se20 K3 S11 72.3(2) 2_577 . ?
S3 K3 S11 67.5(4) 2_576 . ?
Se9 K3 S11 55.81(18) 2_566 . ?
S13 K3 S11 100.5(3) 1_455 . ?
Se14 K3 S11 120.5(2) 1_455 . ?
Se10 K3 S11 53.51(17) . . ?
Se19 K3 S8 59.76(14) 1_455 2_566 ?
Se2' K3 S8 107.11(19) 2_577 2_566 ?
Se20 K3 S8 108.01(19) 2_577 2_566 ?
S3 K3 S8 61.8(3) 2_576 2_566 ?
Se9 K3 S8 53.30(15) 2_566 2_566 ?
S13 K3 S8 156.7(3) 1_455 2_566 ?
Se14 K3 S8 125.44(17) 1_455 2_566 ?
Se10 K3 S8 126.0(2) . 2_566 ?
S11 K3 S8 95.9(2) . 2_566 ?
Se19 K3 Se3 72.04(14) 1_455 2_576 ?
Se2' K3 Se3 144.64(19) 2_577 2_576 ?
Se20 K3 Se3 138.88(19) 2_577 2_576 ?
S3 K3 Se3 2.4(4) 2_576 2_576 ?
Se9 K3 Se3 82.31(17) 2_566 2_576 ?
S13 K3 Se3 139.5(2) 1_455 2_576 ?
Se14 K3 Se3 92.16(15) 1_455 2_576 ?
Se10 K3 Se3 65.21(14) . 2_576 ?
S11 K3 Se3 69.5(2) . 2_576 ?
S8 K3 Se3 62.28(19) 2_566 2_576 ?
Se19 K3 Se13 111.3(2) 1_455 1_455 ?
Se2' K3 Se13 59.7(2) 2_577 1_455 ?
Se20 K3 Se13 61.8(2) 2_577 1_455 ?
S3 K3 Se13 143.1(4) 2_576 1_455 ?
Se9 K3 Se13 125.4(2) 2_566 1_455 ?
S13 K3 Se13 3.2(3) 1_455 1_455 ?
Se14 K3 Se13 58.7(2) 1_455 1_455 ?
Se10 K3 Se13 80.4(2) . 1_455 ?
S11 K3 Se13 103.0(3) . 1_455 ?
S8 K3 Se13 153.6(3) 2_566 1_455 ?
Se3 K3 Se13 142.2(3) 2_576 1_455 ?
S10 K4 S15 75.2(6) . . ?
S10 K4 S4 125.4(5) . 2_676 ?
S15 K4 S4 110.2(5) . 2_676 ?
S10 K4 Se4 127.0(5) . 2_676 ?
S15 K4 Se4 114.1(5) . 2_676 ?
S4 K4 Se4 4.2(3) 2_676 2_676 ?
S10 K4 Se10 3.7(5) . . ?
S15 K4 Se10 73.2(4) . . ?
S4 K4 Se10 122.9(3) 2_676 . ?
Se4 K4 Se10 124.6(2) 2_676 . ?
S10 K4 Se5 75.7(5) . 2_576 ?
S15 K4 Se5 112.2(5) . 2_576 ?
S4 K4 Se5 136.5(2) 2_676 2_576 ?
Se4 K4 Se5 132.37(19) 2_676 2_576 ?
Se10 K4 Se5 79.40(13) . 2_576 ?
S10 K4 Se17 118.6(5) . 2_587 ?
S15 K4 Se17 72.2(4) . 2_587 ?
S4 K4 Se17 114.3(2) 2_676 2_587 ?
Se4 K4 Se17 113.7(2) 2_676 2_587 ?
Se10 K4 Se17 120.17(18) . 2_587 ?
Se5 K4 Se17 70.79(12) 2_576 2_587 ?
S10 K4 Se15 74.9(4) . . ?
S15 K4 Se15 0.5(5) . . ?
S4 K4 Se15 110.6(2) 2_676 . ?
Se4 K4 Se15 114.57(19) 2_676 . ?
Se10 K4 Se15 72.92(11) . . ?
Se5 K4 Se15 111.70(16) 2_576 . ?
Se17 K4 Se15 72.06(12) 2_587 . ?
S10 K4 S17 118.2(6) . 2_587 ?
S15 K4 S17 75.9(5) . 2_587 ?
S4 K4 S17 115.6(4) 2_676 2_587 ?
Se4 K4 S17 114.6(4) 2_676 2_587 ?
Se10 K4 S17 120.1(4) . 2_587 ?
Se5 K4 S17 66.8(3) 2_576 2_587 ?
Se17 K4 S17 4.4(3) 2_587 2_587 ?
Se15 K4 S17 75.8(3) . 2_587 ?
S10 K4 Se2 72.3(5) . . ?
S15 K4 Se2 110.5(4) . . ?
S4 K4 Se2 54.5(2) 2_676 . ?
Se4 K4 Se2 55.2(2) 2_676 . ?
Se10 K4 Se2 70.56(17) . . ?
Se5 K4 Se2 116.45(19) 2_576 . ?
Se17 K4 Se2 168.8(2) 2_587 . ?
Se15 K4 Se2 110.72(17) . . ?
S17 K4 Se2 169.2(4) 2_587 . ?
S10 K4 S14 66.4(5) . . ?
S15 K4 S14 56.5(5) . . ?
S4 K4 S14 72.8(4) 2_676 . ?
Se4 K4 S14 76.6(3) 2_676 . ?
Se10 K4 S14 62.7(3) . . ?
Se5 K4 S14 142.0(3) 2_576 . ?
Se17 K4 S14 125.7(3) 2_587 . ?
Se15 K4 S14 56.7(3) . . ?
S17 K4 S14 130.1(4) 2_587 . ?
Se2 K4 S14 54.4(3) . . ?
S10 K4 S2 71.5(5) . . ?
S15 K4 S2 107.6(5) . . ?
S4 K4 S2 54.8(3) 2_676 . ?
Se4 K4 S2 55.7(3) 2_676 . ?
Se10 K4 S2 69.6(2) . . ?
Se5 K4 S2 118.6(2) 2_576 . ?
Se17 K4 S2 168.7(3) 2_587 . ?
Se15 K4 S2 107.8(2) . . ?
S17 K4 S2 170.3(4) 2_587 . ?
Se2 K4 S2 3.0(3) . . ?
S14 K4 S2 51.4(3) . . ?
Se2 P1 Se3 109.0(3) . . ?
Se2 P1 S2 4.6(5) . . ?
Se3 P1 S2 113.1(4) . . ?
Se2 P1 Se1 118.0(3) . . ?
Se3 P1 Se1 108.1(3) . . ?
S2 P1 Se1 114.0(4) . . ?
Se2 P1 S1 124.2(7) . . ?
Se3 P1 S1 107.7(8) . . ?
S2 P1 S1 120.1(8) . . ?
Se1 P1 S1 7.5(7) . . ?
Se2 P1 P1 107.1(4) . 2_576 ?
Se3 P1 P1 106.3(3) . 2_576 ?
S2 P1 P1 107.1(5) . 2_576 ?
Se1 P1 P1 107.8(3) . 2_576 ?
S1 P1 P1 101.1(8) . 2_576 ?
Se2 P1 S3 110.6(5) . . ?
Se3 P1 S3 1.9(7) . . ?
S2 P1 S3 114.7(6) . . ?
Se1 P1 S3 106.2(5) . . ?
S1 P1 S3 105.7(9) . . ?
P1 P1 S3 106.6(6) 2_576 . ?
Se6 P2 S4 116.0(4) . . ?
Se6 P2 Se4 111.4(3) . . ?
S4 P2 Se4 6.2(4) . . ?
Se6 P2 S6 8.6(5) . . ?
S4 P2 S6 110.3(6) . . ?
Se4 P2 S6 105.2(5) . . ?
Se6 P2 Se5 108.5(2) . . ?
S4 P2 Se5 108.9(3) . . ?
Se4 P2 Se5 114.8(3) . . ?
S6 P2 Se5 117.0(5) . . ?
Se6 P2 P3 108.7(3) . . ?
S4 P2 P3 107.1(4) . . ?
Se4 P2 P3 106.0(3) . . ?
S6 P2 P3 105.7(5) . . ?
Se5 P2 P3 107.2(2) . . ?
Se6 P2 K2 64.36(17) . . ?
S4 P2 K2 66.5(3) . . ?
Se4 P2 K2 60.4(2) . . ?
S6 P2 K2 55.8(4) . . ?
Se5 P2 K2 165.5(2) . . ?
P3 P2 K2 87.22(19) . . ?
S8 P3 Se9 105.3(3) . . ?
S8 P3 Se8 7.0(5) . . ?
Se9 P3 Se8 112.3(4) . . ?
S8 P3 S9 116.1(4) . . ?
Se9 P3 S9 10.9(2) . . ?
Se8 P3 S9 123.1(5) . . ?
S8 P3 S7 105.5(7) . . ?
Se9 P3 S7 118.3(6) . . ?
Se8 P3 S7 101.3(7) . . ?
S9 P3 S7 111.6(6) . . ?
S8 P3 Se7 116.4(3) . . ?
Se9 P3 Se7 111.8(2) . . ?
Se8 P3 Se7 112.3(5) . . ?
S9 P3 Se7 103.8(3) . . ?
S7 P3 Se7 11.0(5) . . ?
S8 P3 P2 110.7(3) . . ?
Se9 P3 P2 106.5(3) . . ?
Se8 P3 P2 107.7(5) . . ?
S9 P3 P2 102.6(3) . . ?
S7 P3 P2 110.5(6) . . ?
Se7 P3 P2 105.8(2) . . ?
S8 P3 K2 95.3(3) . 1_455 ?
Se9 P3 K2 62.5(2) . 1_455 ?
Se8 P3 K2 98.4(4) . 1_455 ?
S9 P3 K2 61.9(3) . 1_455 ?
S7 P3 K2 62.5(5) . 1_455 ?
Se7 P3 K2 62.18(14) . 1_455 ?
P2 P3 K2 153.8(2) . 1_455 ?
S11 P4 Se12 115.7(4) . . ?
S11 P4 Se11 8.9(3) . . ?
Se12 P4 Se11 113.2(3) . . ?
S11 P4 Se10 101.5(3) . . ?
Se12 P4 Se10 112.9(3) . . ?
Se11 P4 Se10 109.9(2) . . ?
S11 P4 S12 111.4(5) . . ?
Se12 P4 S12 7.3(4) . . ?
Se11 P4 S12 108.0(4) . . ?
Se10 P4 S12 120.1(4) . . ?
S11 P4 P5 110.9(4) . . ?
Se12 P4 P5 107.5(3) . . ?
Se11 P4 P5 104.6(3) . . ?
Se10 P4 P5 108.2(2) . . ?
S12 P4 P5 104.8(4) . . ?
S11 P4 S10 107.1(6) . . ?
Se12 P4 S10 110.5(7) . . ?
Se11 P4 S10 115.5(6) . . ?
Se10 P4 S10 5.7(6) . . ?
S12 P4 S10 117.7(7) . . ?
P5 P4 S10 104.7(6) . . ?
Se13 P5 S13 6.3(7) . . ?
Se13 P5 Se14 115.8(5) . . ?
S13 P5 Se14 110.7(4) . . ?
Se13 P5 Se15 113.6(4) . . ?
S13 P5 Se15 113.5(4) . . ?
Se14 P5 Se15 108.6(2) . . ?
Se13 P5 S14 123.4(6) . . ?
S13 P5 S14 118.2(6) . . ?
Se14 P5 S14 7.6(5) . . ?
Se15 P5 S14 103.2(5) . . ?
Se13 P5 P4 106.2(4) . . ?
S13 P5 P4 111.7(4) . . ?
Se14 P5 P4 105.0(2) . . ?
Se15 P5 P4 106.9(2) . . ?
S14 P5 P4 102.1(5) . . ?
Se13 P5 S15 123.5(8) . . ?
S13 P5 S15 123.2(7) . . ?
Se14 P5 S15 100.5(7) . . ?
Se15 P5 S15 10.2(6) . . ?
S14 P5 S15 94.5(8) . . ?
P4 P5 S15 103.9(6) . . ?
S18 P6 Se17 108.9(4) . . ?
S18 P6 Se16 109.7(3) . . ?
Se17 P6 Se16 114.0(2) . . ?
S18 P6 S17 115.9(6) . . ?
Se17 P6 S17 7.3(5) . . ?
Se16 P6 S17 111.7(5) . . ?
S18 P6 Se18 2.9(5) . . ?
Se17 P6 Se18 109.5(4) . . ?
Se16 P6 Se18 107.0(3) . . ?
S17 P6 Se18 116.6(6) . . ?
S18 P6 P6 105.7(4) . 2_587 ?
Se17 P6 P6 109.6(3) . 2_587 ?
Se16 P6 P6 108.6(3) . 2_587 ?
S17 P6 P6 104.8(6) . 2_587 ?
Se18 P6 P6 107.8(4) . 2_587 ?
S18 P6 S16 107.7(8) . . ?
Se17 P6 S16 123.0(9) . . ?
Se16 P6 S16 9.8(9) . . ?
S17 P6 S16 120.1(10) . . ?
Se18 P6 S16 105.2(8) . . ?
P6 P6 S16 100.6(9) 2_587 . ?

loop_
_geom_bond_atom_site_label_1
_geom_bond_atom_site_label_2
_geom_bond_distance
_geom_bond_site_symmetry_2
_geom_bond_publ_flag
In1 Se19 2.488(2) . ?
In1 S4 2.543(12) . ?
In1 Se1 2.553(3) . ?
In1 S1 2.56(3) . ?
In1 S7 2.58(2) . ?
In1 Se7 2.597(3) . ?
In1 Se4 2.660(8) . ?
In1 K2 3.995(4) 2_666 ?
In2 Se19 2.567(2) . ?
In2 S2 2.580(13) . ?
In2 S14 2.684(17) . ?
In2 Se2 2.703(8) . ?
In2 Se10 2.703(3) . ?
In2 S3 2.721(19) 2_576 ?
In2 Se14 2.775(4) . ?
In2 Se3 2.788(7) 2_576 ?
In2 S11 2.885(10) . ?
In2 S10 2.89(3) . ?
In2 Se11 3.070(6) . ?
In3 Se20 2.501(5) . ?
In3 Se2' 2.517(4) . ?
In3 Se15 2.562(3) . ?
In3 Se12 2.584(5) . ?
In3 Se16 2.597(3) . ?
In3 S16 2.61(3) . ?
In3 S12 2.704(13) . ?
In3 S15 2.72(2) . ?
In3 K1 4.088(5) 2_677 ?
In4 S17 2.464(19) . ?
In4 Se20 2.552(4) . ?
In4 Se2' 2.555(4) . ?
In4 Se5 2.650(2) 1_566 ?
In4 S9 2.661(8) 1_566 ?
In4 Se18 2.718(11) 2_587 ?
In4 Se17 2.742(3) . ?
In4 S18 2.747(10) 2_587 ?
In4 Se9 2.822(5) 1_566 ?
Se1 P1 2.163(6) . ?
S1 P1 2.22(3) . ?
Se2 P1 2.045(8) . ?
Se2 K4 3.687(10) . ?
S2 P1 2.154(13) . ?
S2 K4 3.738(14) . ?
Se3 P1 2.074(7) . ?
Se3 In2 2.788(7) 2_576 ?
Se3 K3 3.625(8) 2_576 ?
S3 P1 2.249(18) . ?
S3 In2 2.721(19) 2_576 ?
S3 K3 3.51(2) 2_576 ?
Se4 P2 2.144(8) . ?
Se4 K2 3.331(8) . ?
Se4 K4 3.344(10) 2_676 ?
S4 P2 2.057(12) . ?
S4 K4 3.334(13) 2_676 ?
S4 K2 3.546(11) . ?
Se5 P2 2.177(5) . ?
Se5 In4 2.650(2) 1_544 ?
Se5 K4 3.531(6) 2_576 ?
Se6 P2 2.044(7) . ?
Se6 K2 3.467(6) . ?
S6 P2 2.157(17) . ?
S6 K2 3.161(16) . ?
Se7 P3 2.204(5) . ?
Se7 K2 3.421(5) 1_455 ?
Se7 K2 3.835(5) 2_666 ?
Se7 K4 3.853(6) 2_576 ?
S7 P3 2.18(2) . ?
S7 K2 3.42(2) 2_666 ?
S7 K2 3.43(2) 1_455 ?
Se8 P3 2.113(14) . ?
Se8 K2 3.112(15) 2_666 ?
Se8 K2 3.228(15) . ?
Se8 K3 3.817(15) 2_566 ?
S8 P3 1.938(9) . ?
S8 K2 3.337(9) 2_666 ?
S8 K2 3.396(9) . ?
S8 K3 3.600(9) 2_566 ?
Se9 P3 2.074(6) . ?
Se9 In4 2.822(5) 1_544 ?
Se9 K2 3.420(7) 1_455 ?
Se9 K3 3.509(6) 2_566 ?
S9 P3 2.167(9) . ?
S9 In4 2.661(8) 1_544 ?
S9 K2 3.405(10) 1_455 ?
Se10 P4 2.147(5) . ?
Se10 K4 3.424(6) . ?
Se10 K3 3.568(6) . ?
S10 P4 2.40(2) . ?
S10 K4 3.16(3) . ?
S10 K3 3.78(2) . ?
Se11 P4 2.115(7) . ?
Se11 K1 3.356(7) . ?
Se11 K3 3.882(7) . ?
S11 P4 2.015(11) . ?
S11 K3 3.590(10) . ?
S11 K1 3.610(10) . ?
Se12 P4 2.100(7) . ?
Se12 K1 3.498(6) . ?
S12 P4 2.182(15) . ?
S12 K1 3.237(13) . ?
Se13 P5 2.019(13) . ?
Se13 K1 3.259(15) 2_677 ?
Se13 K1 3.381(13) . ?
Se13 K3 3.631(16) 1_655 ?
S13 P5 2.045(12) . ?
S13 K1 3.299(13) 2_677 ?
S13 K3 3.521(14) 1_655 ?
S13 K1 3.571(12) . ?
Se14 P5 2.136(6) . ?
Se14 K3 3.552(5) 1_655 ?
S14 P5 2.231(19) . ?
S14 K4 3.710(18) . ?
Se15 P5 2.214(5) . ?
Se15 K4 3.616(6) . ?
Se15 K1 3.844(5) 2_677 ?
S15 P5 2.27(2) . ?
S15 K4 3.21(2) . ?
Se16 P6 2.182(5) . ?
Se16 K1 3.741(5) 2_577 ?
S16 P6 2.29(3) . ?
Se17 P6 2.141(6) . ?
Se17 K4 3.589(7) 2_587 ?
Se17 K1 3.639(6) 2_577 ?
S17 P6 2.20(2) . ?
S17 K4 3.63(2) 2_587 ?
S17 K1 3.66(2) 2_577 ?
Se18 P6 2.202(10) . ?
Se18 In4 2.718(11) 2_587 ?
S18 P6 1.976(9) . ?
S18 In4 2.747(10) 2_587 ?
Se19 K2 3.345(4) 2_666 ?
Se19 K3 3.416(4) 1_655 ?
Se20 K3 3.425(6) 2_577 ?
Se20 K1 3.841(8) 2_677 ?
Se2' K3 3.422(6) 2_577 ?
Se2' K1 3.477(7) 2_677 ?
K1 Se13 3.259(15) 2_677 ?
K1 S13 3.299(13) 2_677 ?
K1 Se2' 3.477(7) 2_677 ?
K1 Se17 3.639(6) 2_577 ?
K1 S17 3.66(2) 2_577 ?
K1 Se16 3.741(5) 2_577 ?
K2 Se8 3.112(15) 2_666 ?
K2 S8 3.337(9) 2_666 ?
K2 Se19 3.345(4) 2_666 ?
K2 S9 3.405(10) 1_655 ?
K2 Se9 3.420(7) 1_655 ?
K2 S7 3.42(2) 2_666 ?
K2 Se7 3.421(5) 1_655 ?
K2 S7 3.43(2) 1_655 ?
K3 Se19 3.416(4) 1_455 ?
K3 Se2' 3.422(6) 2_577 ?
K3 Se20 3.425(6) 2_577 ?
K3 S3 3.51(2) 2_576 ?
K3 Se9 3.509(6) 2_566 ?
K3 S13 3.521(14) 1_455 ?
K3 Se14 3.552(5) 1_455 ?
K3 S8 3.600(9) 2_566 ?
K3 Se3 3.625(8) 2_576 ?
K3 Se13 3.631(16) 1_455 ?
K4 S4 3.334(13) 2_676 ?
K4 Se4 3.344(10) 2_676 ?
K4 Se5 3.531(6) 2_576 ?
K4 Se17 3.589(7) 2_587 ?
K4 S17 3.63(2) 2_587 ?
P1 P1 2.237(9) 2_576 ?
P2 P3 2.219(7) . ?
P3 K2 3.840(7) 1_455 ?
P4 P5 2.232(6) . ?
P6 P6 2.237(9) 2_587 ?
